data_7020403
loop_
_publ_author_name
'Mart\'inez-Lillo, Jos\'e'
'Tomsa, Adrian-Raul'
'Li, Yanling'
'Chamoreau, Lise-Marie'
'Cremades, Eduard'
'Ruiz, Eliseo'
'Barra, Anne-Laure'
'Proust, Anna'
'Verdaguer, Michel'
'Gouzerh, Pierre'

_publ_section_title
;
 Synthesis, crystal structure and magnetism of new salicylamidoxime-based
 hexanuclear manganese(iii) single-molecule magnets.
;
_journal_issue 44
_journal_name_full 'Dalton transactions (Cambridge, England : 2003)'
_journal_page_first 13668
_journal_page_last 13681
_journal_paper_doi 10.1039/c2dt31443f
_journal_volume 41
_journal_year 2012
_chemical_formula_moiety 'C50 H64 Cl2 Mn6 N12 O20, 5(C2 H6 O)'
_chemical_formula_sum 'C60 H94 Cl2 Mn6 N12 O25'
_chemical_formula_weight 1784.01
_chemical_name_systematic
;
?
;
_space_group_IT_number 88
_symmetry_cell_setting tetragonal
_symmetry_Int_Tables_number 88
_symmetry_space_group_name_Hall '-I 4ad'
_symmetry_space_group_name_H-M 'I 41/a :2'
_atom_sites_solution_hydrogens geom
_atom_sites_solution_primary direct
_atom_sites_solution_secondary difmap
_audit_creation_method SHELXL-97
_cell_angle_alpha 90.00
_cell_angle_beta 90.00
_cell_angle_gamma 90.00
_cell_formula_units_Z 8
_cell_length_a 30.713(9)
_cell_length_b 30.713(9)
_cell_length_c 17.092(4)
_cell_measurement_reflns_used 144
_cell_measurement_temperature 200(2)
_cell_measurement_theta_max 17.6
_cell_measurement_theta_min 3.8
_cell_volume 16123(8)
_computing_cell_refinement 'Dirax/lsq (Duisenberg & Schreurs, 1989-2000)'
_computing_data_collection 'Collect (Nonius BV, 1997-2000)'
_computing_data_reduction 'EvalCCD (Duisenberg & Schreurs 1990-2000)'
_computing_molecular_graphics 'DIAMOND (Brandenburg, 1999)'
_computing_publication_material 'WinGX publication routines (Farrugia, 1999)'
_computing_structure_refinement 'SHELXL-97 (Sheldrick, 2008)'
_computing_structure_solution 'SIR92 (Giacovazzo et al, 1993)'
_diffrn_ambient_temperature 200(2)
_diffrn_detector_area_resol_mean 9
_diffrn_measured_fraction_theta_full 0.997
_diffrn_measured_fraction_theta_max 0.997
_diffrn_measurement_device_type KappaCCD
_diffrn_measurement_method 'CCD rotation images, thick slices'
_diffrn_radiation_monochromator graphite
_diffrn_radiation_source 'fine-focus sealed tube'
_diffrn_radiation_type MoK\a
_diffrn_radiation_wavelength 0.71073
_diffrn_reflns_av_R_equivalents 0.1713
_diffrn_reflns_av_sigmaI/netI 0.1201
_diffrn_reflns_limit_h_max 37
_diffrn_reflns_limit_h_min -39
_diffrn_reflns_limit_k_max 36
_diffrn_reflns_limit_k_min -39
_diffrn_reflns_limit_l_max 19
_diffrn_reflns_limit_l_min -22
_diffrn_reflns_number 77072
_diffrn_reflns_theta_full 27.51
_diffrn_reflns_theta_max 27.51
_diffrn_reflns_theta_min 2.56
_diffrn_standards_number 0
_exptl_absorpt_coefficient_mu 1.056
_exptl_absorpt_correction_T_max 0.959
_exptl_absorpt_correction_T_min 0.634
_exptl_absorpt_correction_type multi-scan
_exptl_absorpt_process_details
;
R.H. Blessing, Acta Cryst. (1995), A51, 33-38
;
_exptl_crystal_colour black
_exptl_crystal_density_diffrn 1.470
_exptl_crystal_density_method 'not measured'
_exptl_crystal_description platelet
_exptl_crystal_F_000 7376
_exptl_crystal_size_max 0.15
_exptl_crystal_size_mid 0.13
_exptl_crystal_size_min 0.04
_refine_diff_density_max 0.732
_refine_diff_density_min -0.562
_refine_diff_density_rms 0.106
_refine_ls_extinction_method none
_refine_ls_goodness_of_fit_ref 1.004
_refine_ls_hydrogen_treatment constr
_refine_ls_matrix_type full
_refine_ls_number_parameters 469
_refine_ls_number_reflns 9248
_refine_ls_number_restraints 5
_refine_ls_restrained_S_all 1.005
_refine_ls_R_factor_all 0.1412
_refine_ls_R_factor_gt 0.0536
_refine_ls_shift/su_max 0.002
_refine_ls_shift/su_mean 0.000
_refine_ls_structure_factor_coef Fsqd
_refine_ls_weighting_details 'calc w=1/[\s^2^(Fo^2^)+(0.0677P)^2^+22.9613P] where P=(Fo^2^+2Fc^2^)/3'
_refine_ls_weighting_scheme calc
_refine_ls_wR_factor_gt 0.1210
_refine_ls_wR_factor_ref 0.1526
_reflns_number_gt 4937
_reflns_number_total 9248
_reflns_threshold_expression >2\s(I)
_cod_data_source_file c2dt31443f.txt
_cod_data_source_block jml19
_cod_original_cell_volume 16122(8)
_cod_original_sg_symbol_H-M 'I 41/a'
_cod_database_code 7020403

loop_
_symmetry_equiv_pos_as_xyz
'x, y, z'
'-x, -y+1/2, z'
'-y+3/4, x+1/4, z+1/4'
'y+1/4, -x+1/4, z+1/4'
'x+1/2, y+1/2, z+1/2'
'-x+1/2, -y+1, z+1/2'
'-y+5/4, x+3/4, z+3/4'
'y+3/4, -x+3/4, z+3/4'
'-x, -y, -z'
'x, y-1/2, -z'
'y-3/4, -x-1/4, -z-1/4'
'-y-1/4, x-1/4, -z-1/4'
'-x+1/2, -y+1/2, -z+1/2'
'x+1/2, y, -z+1/2'
'y-1/4, -x+1/4, -z+1/4'
'-y+1/4, x+1/4, -z+1/4'

loop_
_atom_site_label
_atom_site_type_symbol
_atom_site_fract_x
_atom_site_fract_y
_atom_site_fract_z
_atom_site_U_iso_or_equiv
_atom_site_adp_type
_atom_site_occupancy
_atom_site_symmetry_multiplicity
_atom_site_calc_flag
_atom_site_refinement_flags
Mn1 Mn 0.42442(2) 0.05523(2) 0.41100(4) 0.02015(17) Uani 1 1 d .
Mn2 Mn 0.49770(2) 0.04457(2) 0.55168(4) 0.01764(17) Uani 1 1 d .
Mn3 Mn 0.39427(2) 0.05484(2) 0.59430(4) 0.01921(17) Uani 1 1 d .
Cl1 Cl 0.40460(4) 0.14104(4) 0.60049(8) 0.0382(3) Uani 1 1 d .
O1 O 0.43962(9) 0.05230(9) 0.51848(17) 0.0192(7) Uani 1 1 d .
O2 O 0.41092(10) 0.05355(10) 0.30293(18) 0.0261(7) Uani 1 1 d .
O3 O 0.51457(9) 0.03271(9) 0.44373(17) 0.0180(7) Uani 1 1 d .
O4 O 0.55589(9) 0.03240(10) 0.58469(17) 0.0225(7) Uani 1 1 d .
O5 O 0.43336(9) 0.04271(10) 0.67875(17) 0.0227(7) Uani 1 1 d .
O6 O 0.34765(9) 0.05345(9) 0.66675(17) 0.0213(7) Uani 1 1 d .
O7 O 0.36399(9) 0.04740(10) 0.43366(17) 0.0235(7) Uani 1 1 d .
O8 O 0.42314(11) 0.12937(11) 0.4209(2) 0.0370(9) Uani 1 1 d .
H8A H 0.4210 0.1327 0.4763 0.055 Uiso 1 1 d R
O9 O 0.50477(11) 0.11862(10) 0.5480(2) 0.0356(9) Uani 1 1 d .
H9A H 0.4809 0.1273 0.5606 0.053 Uiso 1 1 d R
O10 O 0.39035(9) -0.02299(10) 0.56275(18) 0.0259(7) Uani 1 1 d .
H10A H 0.4087 -0.0224 0.5242 0.039 Uiso 1 1 d R
H10B H 0.3682 -0.0371 0.5499 0.039 Uiso 1 1 d R
N1 N 0.48728(11) 0.05197(11) 0.3850(2) 0.0187(8) Uani 1 1 d .
N2 N 0.55073(12) 0.05547(13) 0.3115(2) 0.0291(10) Uani 1 1 d .
H2A H 0.5604 0.0590 0.2631 0.035 Uiso 1 1 d R
H2B H 0.5676 0.0467 0.3494 0.035 Uiso 1 1 d R
N3 N 0.47816(11) 0.04800(11) 0.6627(2) 0.0203(8) Uani 1 1 d .
N4 N 0.48355(14) 0.04307(19) 0.7968(3) 0.0593(16) Uani 1 1 d .
H4A H 0.4993 0.0407 0.8480 0.071 Uiso 1 1 d R
H4B H 0.4558 0.0368 0.7916 0.071 Uiso 1 1 d R
N5 N 0.35160(11) 0.06186(12) 0.5093(2) 0.0200(8) Uani 1 1 d .
N6 N 0.28585(12) 0.07527(14) 0.4472(2) 0.0342(10) Uani 1 1 d .
H6A H 0.3014 0.0659 0.4033 0.041 Uiso 1 1 d R
H6B H 0.2603 0.0914 0.4434 0.041 Uiso 1 1 d R
C1 C 0.43589(15) 0.07064(15) 0.2451(3) 0.0255(11) Uani 1 1 d .
C2 C 0.41444(17) 0.08356(18) 0.1760(3) 0.0363(13) Uani 1 1 d .
H2 H 0.3839 0.0793 0.1713 0.044 Uiso 1 1 calc R
C3 C 0.43735(18) 0.1024(2) 0.1149(3) 0.0474(15) Uani 1 1 d .
H3 H 0.4223 0.1105 0.0686 0.057 Uiso 1 1 calc R
C4 C 0.48199(18) 0.1097(2) 0.1201(3) 0.0509(16) Uani 1 1 d .
H4 H 0.4973 0.1237 0.0789 0.061 Uiso 1 1 calc R
C5 C 0.50353(17) 0.09612(18) 0.1873(3) 0.0383(13) Uani 1 1 d .
H5 H 0.5341 0.1004 0.1911 0.046 Uiso 1 1 calc R
C6 C 0.48142(15) 0.07605(14) 0.2502(3) 0.0240(10) Uani 1 1 d .
C7 C 0.50726(14) 0.06043(14) 0.3186(3) 0.0218(10) Uani 1 1 d .
C8 C 0.57407(14) 0.04881(13) 0.6514(3) 0.0198(10) Uani 1 1 d .
C9 C 0.61900(14) 0.05818(14) 0.6505(3) 0.0252(11) Uani 1 1 d .
H9 H 0.6356 0.0530 0.6045 0.030 Uiso 1 1 calc R
C10 C 0.63927(15) 0.07511(16) 0.7172(3) 0.0321(12) Uani 1 1 d .
H10 H 0.6696 0.0813 0.7160 0.039 Uiso 1 1 calc R
C11 C 0.61591(16) 0.08295(18) 0.7850(3) 0.0373(13) Uani 1 1 d .
H11 H 0.6299 0.0947 0.8298 0.045 Uiso 1 1 calc R
C12 C 0.57198(17) 0.07345(18) 0.7868(3) 0.0400(14) Uani 1 1 d .
H12 H 0.5561 0.0785 0.8336 0.048 Uiso 1 1 calc R
C13 C 0.54988(15) 0.05629(16) 0.7207(3) 0.0265(11) Uani 1 1 d .
C14 C 0.50216(15) 0.04842(16) 0.7268(3) 0.0286(11) Uani 1 1 d .
C15 C 0.31140(14) 0.07856(14) 0.6614(3) 0.0212(10) Uani 1 1 d .
C16 C 0.29142(15) 0.09253(15) 0.7315(3) 0.0287(11) Uani 1 1 d .
H16 H 0.3040 0.0849 0.7803 0.034 Uiso 1 1 calc R
C17 C 0.25394(16) 0.11710(17) 0.7299(3) 0.0370(13) Uani 1 1 d .
H17 H 0.2412 0.1263 0.7778 0.044 Uiso 1 1 calc R
C18 C 0.23449(16) 0.12868(17) 0.6595(3) 0.0360(13) Uani 1 1 d .
H18 H 0.2088 0.1459 0.6590 0.043 Uiso 1 1 calc R
C19 C 0.25329(14) 0.11465(15) 0.5893(3) 0.0295(11) Uani 1 1 d .
H19 H 0.2397 0.1221 0.5411 0.035 Uiso 1 1 calc R
C20 C 0.29178(14) 0.08985(14) 0.5883(3) 0.0212(10) Uani 1 1 d .
C21 C 0.31025(14) 0.07516(14) 0.5130(3) 0.0211(10) Uani 1 1 d .
C22 C 0.4058(2) 0.15921(18) 0.3666(4) 0.0580(18) Uani 1 1 d .
H22A H 0.3737 0.1564 0.3653 0.070 Uiso 1 1 calc R
H22B H 0.4171 0.1527 0.3137 0.070 Uiso 1 1 calc R
C23 C 0.4180(2) 0.20513(19) 0.3893(4) 0.066(2) Uani 1 1 d .
H23A H 0.4073 0.2113 0.4421 0.099 Uiso 1 1 calc R
H23B H 0.4050 0.2257 0.3522 0.099 Uiso 1 1 calc R
H23C H 0.4498 0.2082 0.3883 0.099 Uiso 1 1 calc R
C24 C 0.5332(2) 0.14729(19) 0.5897(4) 0.065(2) Uani 1 1 d .
H24A H 0.5635 0.1418 0.5725 0.077 Uiso 1 1 calc R
H24B H 0.5315 0.1403 0.6462 0.077 Uiso 1 1 calc R
C25 C 0.5233(3) 0.1949(2) 0.5789(5) 0.087(3) Uani 1 1 d .
H25A H 0.5256 0.2024 0.5233 0.131 Uiso 1 1 calc R
H25B H 0.5441 0.2123 0.6091 0.131 Uiso 1 1 calc R
H25C H 0.4936 0.2009 0.5972 0.131 Uiso 1 1 calc R
O11 O 0.31374(10) -0.06753(11) 0.52707(19) 0.0327(8) Uani 1 1 d .
H11A H 0.3131 -0.0939 0.5324 0.050(19) Uiso 1 1 d R
C26 C 0.27412(19) -0.0445(2) 0.5078(4) 0.0524(16) Uani 1 1 d .
H26A H 0.2798 -0.0128 0.5108 0.063 Uiso 1 1 calc R
H26B H 0.2518 -0.0516 0.5476 0.063 Uiso 1 1 calc R
C27 C 0.2563(2) -0.0546(2) 0.4295(4) 0.065(2) Uani 1 1 d .
H27A H 0.2767 -0.0446 0.3892 0.098 Uiso 1 1 calc R
H27B H 0.2283 -0.0399 0.4227 0.098 Uiso 1 1 calc R
H27C H 0.2522 -0.0862 0.4245 0.098 Uiso 1 1 calc R
O12 O 0.5156(5) 0.0575(4) -0.0425(8) 0.126(5) Uiso 0.50 1 d PD
C28 C 0.5263(9) 0.0138(7) -0.0320(19) 0.158(11) Uiso 0.50 1 d PD
C29 C 0.5072(9) 0.0189(7) 0.0072(15) 0.132(9) Uiso 0.50 1 d PD
O13 O 0.5748(4) 0.1217(4) -0.0152(7) 0.105(4) Uiso 0.50 1 d PD
C30 C 0.5662(8) 0.1631(7) -0.0392(14) 0.136(8) Uiso 0.50 1 d PD
C31 C 0.5981(7) 0.1886(7) -0.0620(13) 0.243(8) Uiso 1 1 d D
C32 C 0.5873(15) 0.2086(14) -0.140(2) 0.28(2) Uiso 0.50 1 d PD
O14 O 0.6318(6) 0.1538(6) -0.0526(11) 0.182(7) Uiso 0.50 1 d PD

loop_
_atom_site_aniso_label
_atom_site_aniso_U_11
_atom_site_aniso_U_22
_atom_site_aniso_U_33
_atom_site_aniso_U_23
_atom_site_aniso_U_13
_atom_site_aniso_U_12
Mn1 0.0165(3) 0.0280(4) 0.0160(4) 0.0030(3) -0.0004(3) 0.0011(3)
Mn2 0.0155(3) 0.0222(4) 0.0152(3) -0.0003(3) -0.0011(3) 0.0007(3)
Mn3 0.0159(3) 0.0247(4) 0.0171(4) 0.0020(3) 0.0001(3) 0.0026(3)
Cl1 0.0455(8) 0.0295(7) 0.0398(8) -0.0028(6) 0.0057(6) 0.0037(6)
O1 0.0168(15) 0.0247(16) 0.0162(16) 0.0011(13) 0.0004(13) 0.0035(12)
O2 0.0252(17) 0.0365(19) 0.0168(17) 0.0053(15) -0.0013(14) -0.0004(14)
O3 0.0162(15) 0.0227(16) 0.0151(15) 0.0006(13) -0.0028(13) 0.0061(12)
O4 0.0169(16) 0.0319(18) 0.0186(17) -0.0060(14) -0.0011(13) -0.0002(13)
O5 0.0148(16) 0.0346(18) 0.0186(16) 0.0024(14) 0.0001(13) 0.0000(13)
O6 0.0179(16) 0.0269(17) 0.0190(17) 0.0045(14) 0.0021(13) 0.0045(13)
O7 0.0175(16) 0.0382(19) 0.0147(16) -0.0008(14) 0.0013(13) 0.0010(13)
O8 0.039(2) 0.046(2) 0.0261(19) 0.0186(17) -0.0012(16) 0.0072(16)
O9 0.0326(19) 0.0241(18) 0.050(2) -0.0022(17) -0.0040(18) -0.0051(15)
O10 0.0185(16) 0.0315(18) 0.0277(19) 0.0004(15) 0.0011(14) -0.0025(13)
N1 0.0189(19) 0.0211(19) 0.0161(19) 0.0059(16) -0.0042(16) 0.0018(15)
N2 0.023(2) 0.044(3) 0.021(2) 0.0157(19) 0.0019(17) 0.0052(18)
N3 0.0153(19) 0.025(2) 0.021(2) 0.0004(17) 0.0000(17) -0.0015(15)
N4 0.022(2) 0.139(5) 0.017(2) 0.001(3) -0.004(2) -0.010(3)
N5 0.0168(19) 0.027(2) 0.016(2) 0.0006(16) 0.0010(16) 0.0016(16)
N6 0.023(2) 0.057(3) 0.022(2) 0.003(2) -0.0037(19) 0.016(2)
C1 0.030(3) 0.031(3) 0.015(2) 0.004(2) 0.000(2) 0.002(2)
C2 0.028(3) 0.053(3) 0.028(3) 0.010(3) -0.004(2) 0.000(2)
C3 0.043(3) 0.073(4) 0.026(3) 0.022(3) -0.003(3) 0.003(3)
C4 0.040(3) 0.080(5) 0.033(3) 0.031(3) 0.000(3) -0.006(3)
C5 0.031(3) 0.054(4) 0.029(3) 0.010(3) 0.000(2) -0.002(3)
C6 0.025(3) 0.028(3) 0.020(2) 0.006(2) -0.001(2) 0.006(2)
C7 0.023(3) 0.021(2) 0.022(3) 0.002(2) 0.001(2) 0.0011(18)
C8 0.024(2) 0.017(2) 0.019(2) 0.0042(19) -0.006(2) -0.0013(18)
C9 0.023(2) 0.031(3) 0.022(3) 0.002(2) -0.004(2) -0.003(2)
C10 0.022(3) 0.038(3) 0.037(3) 0.000(2) -0.011(2) -0.007(2)
C11 0.030(3) 0.053(3) 0.030(3) -0.008(3) -0.011(2) -0.003(2)
C12 0.034(3) 0.061(4) 0.026(3) -0.009(3) -0.004(2) 0.001(3)
C13 0.024(3) 0.039(3) 0.017(2) -0.001(2) -0.005(2) -0.002(2)
C14 0.021(3) 0.045(3) 0.020(3) -0.002(2) 0.002(2) 0.001(2)
C15 0.021(2) 0.019(2) 0.023(2) 0.004(2) 0.001(2) -0.0023(18)
C16 0.027(3) 0.036(3) 0.024(3) -0.001(2) 0.002(2) 0.003(2)
C17 0.028(3) 0.054(3) 0.029(3) -0.003(3) 0.012(2) 0.008(2)
C18 0.023(3) 0.048(3) 0.037(3) 0.003(3) 0.003(2) 0.012(2)
C19 0.022(2) 0.033(3) 0.033(3) 0.003(2) 0.002(2) 0.006(2)
C20 0.019(2) 0.020(2) 0.024(2) 0.005(2) 0.003(2) -0.0009(18)
C21 0.020(2) 0.020(2) 0.023(3) 0.008(2) 0.000(2) -0.0004(18)
C22 0.079(5) 0.039(4) 0.056(4) 0.004(3) -0.008(4) 0.015(3)
C23 0.078(5) 0.046(4) 0.073(5) 0.017(4) 0.019(4) 0.011(3)
C24 0.068(4) 0.042(4) 0.083(5) -0.003(4) -0.019(4) -0.008(3)
C25 0.098(6) 0.038(4) 0.125(8) -0.004(4) -0.008(6) -0.005(4)
O11 0.034(2) 0.029(2) 0.036(2) 0.0013(16) -0.0040(17) -0.0061(15)
C26 0.043(3) 0.046(4) 0.068(5) -0.004(3) -0.002(3) -0.001(3)
C27 0.044(4) 0.103(6) 0.049(4) 0.022(4) -0.001(3) 0.000(4)

loop_
_atom_type_symbol
_atom_type_description
_atom_type_scat_dispersion_real
_atom_type_scat_dispersion_imag
_atom_type_scat_source
C C 0.0033 0.0016 'International Tables Vol C Tables 4.2.6.8 and 6.1.1.4'
H H 0.0000 0.0000 'International Tables Vol C Tables 4.2.6.8 and 6.1.1.4'
N N 0.0061 0.0033 'International Tables Vol C Tables 4.2.6.8 and 6.1.1.4'
O O 0.0106 0.0060 'International Tables Vol C Tables 4.2.6.8 and 6.1.1.4'
Mn Mn 0.3368 0.7283 'International Tables Vol C Tables 4.2.6.8 and 6.1.1.4'
Cl Cl 0.1484 0.1585 'International Tables Vol C Tables 4.2.6.8 and 6.1.1.4'

loop_
_geom_angle_atom_site_label_1
_geom_angle_atom_site_label_2
_geom_angle_atom_site_label_3
_geom_angle
_geom_angle_site_symmetry_1
_geom_angle_site_symmetry_3
O2 Mn1 O1 175.43(13) . .
O2 Mn1 O7 88.94(13) . .
O1 Mn1 O7 92.11(12) . .
O2 Mn1 N1 89.64(14) . .
O1 Mn1 N1 88.54(13) . .
O7 Mn1 N1 169.81(14) . .
O2 Mn1 O8 95.48(13) . .
O1 Mn1 O8 88.86(12) . .
O7 Mn1 O8 95.38(13) . .
N1 Mn1 O8 94.80(13) . .
O1 Mn2 O4 175.95(13) . .
O1 Mn2 O3 89.44(12) . .
O4 Mn2 O3 89.68(12) . .
O1 Mn2 N3 89.72(13) . .
O4 Mn2 N3 90.61(14) . .
O3 Mn2 N3 172.05(14) . .
O1 Mn2 O9 87.50(12) . .
O4 Mn2 O9 96.54(12) . .
O3 Mn2 O9 97.76(13) . .
N3 Mn2 O9 90.11(14) . .
O1 Mn2 O3 89.19(11) . 9_656
O4 Mn2 O3 86.78(11) . 9_656
O3 Mn2 O3 83.58(11) . 9_656
N3 Mn2 O3 88.51(12) . 9_656
O9 Mn2 O3 176.41(11) . 9_656
O6 Mn3 O1 175.81(13) . .
O6 Mn3 O5 88.67(13) . .
O1 Mn3 O5 92.66(12) . .
O6 Mn3 N5 88.95(14) . .
O1 Mn3 N5 89.38(14) . .
O5 Mn3 N5 174.57(14) . .
O6 Mn3 O10 94.86(12) . .
O1 Mn3 O10 81.16(11) . .
O5 Mn3 O10 90.40(12) . .
N5 Mn3 O10 84.94(13) . .
O6 Mn3 Cl1 94.94(9) . .
O1 Mn3 Cl1 88.89(9) . .
O5 Mn3 Cl1 95.08(10) . .
N5 Mn3 Cl1 89.98(11) . .
O10 Mn3 Cl1 168.87(8) . .
Mn2 O1 Mn1 121.99(15) . .
Mn2 O1 Mn3 119.48(15) . .
Mn1 O1 Mn3 118.48(14) . .
C1 O2 Mn1 125.2(3) . .
N1 O3 Mn2 115.4(2) . .
N1 O3 Mn2 109.8(2) . 9_656
Mn2 O3 Mn2 96.42(11) . 9_656
C8 O4 Mn2 123.8(3) . .
N3 O5 Mn3 116.3(2) . .
C15 O6 Mn3 124.3(3) . .
N5 O7 Mn1 113.9(2) . .
C22 O8 Mn1 127.3(3) . .
C22 O8 H8A 123.9 . .
Mn1 O8 H8A 100.4 . .
C24 O9 Mn2 131.1(3) . .
C24 O9 H9A 102.5 . .
Mn2 O9 H9A 103.6 . .
Mn3 O10 H10A 96.7 . .
Mn3 O10 H10B 127.1 . .
H10A O10 H10B 109.8 . .
C7 N1 O3 114.3(3) . .
C7 N1 Mn1 129.5(3) . .
O3 N1 Mn1 115.7(2) . .
C7 N2 H2A 113.8 . .
C7 N2 H2B 123.8 . .
H2A N2 H2B 122.0 . .
C14 N3 O5 112.6(3) . .
C14 N3 Mn2 128.5(3) . .
O5 N3 Mn2 118.1(2) . .
C14 N4 H4A 125.7 . .
C14 N4 H4B 110.5 . .
H4A N4 H4B 122.8 . .
C21 N5 O7 113.3(3) . .
C21 N5 Mn3 129.1(3) . .
O7 N5 Mn3 117.4(2) . .
C21 N6 H6A 112.6 . .
C21 N6 H6B 121.9 . .
H6A N6 H6B 122.5 . .
O2 C1 C2 117.1(4) . .
O2 C1 C6 124.1(4) . .
C2 C1 C6 118.9(4) . .
C3 C2 C1 120.8(5) . .
C3 C2 H2 119.6 . .
C1 C2 H2 119.6 . .
C2 C3 C4 121.3(5) . .
C2 C3 H3 119.4 . .
C4 C3 H3 119.4 . .
C5 C4 C3 118.2(5) . .
C5 C4 H4 120.9 . .
C3 C4 H4 120.9 . .
C4 C5 C6 122.1(5) . .
C4 C5 H5 119.0 . .
C6 C5 H5 119.0 . .
C1 C6 C5 118.7(4) . .
C1 C6 C7 122.5(4) . .
C5 C6 C7 118.7(4) . .
N1 C7 N2 121.1(4) . .
N1 C7 C6 119.4(4) . .
N2 C7 C6 119.5(4) . .
O4 C8 C9 117.8(4) . .
O4 C8 C13 122.9(4) . .
C9 C8 C13 119.3(4) . .
C10 C9 C8 120.1(4) . .
C10 C9 H9 119.9 . .
C8 C9 H9 119.9 . .
C11 C10 C9 121.1(4) . .
C11 C10 H10 119.5 . .
C9 C10 H10 119.5 . .
C12 C11 C10 119.3(5) . .
C12 C11 H11 120.4 . .
C10 C11 H11 120.4 . .
C11 C12 C13 121.9(5) . .
C11 C12 H12 119.1 . .
C13 C12 H12 119.1 . .
C12 C13 C8 118.3(4) . .
C12 C13 C14 118.4(4) . .
C8 C13 C14 123.2(4) . .
N3 C14 N4 120.2(4) . .
N3 C14 C13 119.6(4) . .
N4 C14 C13 120.2(4) . .
O6 C15 C16 118.2(4) . .
O6 C15 C20 122.8(4) . .
C16 C15 C20 119.0(4) . .
C17 C16 C15 120.9(5) . .
C17 C16 H16 119.5 . .
C15 C16 H16 119.5 . .
C16 C17 C18 121.1(5) . .
C16 C17 H17 119.5 . .
C18 C17 H17 119.5 . .
C17 C18 C19 119.1(4) . .
C17 C18 H18 120.4 . .
C19 C18 H18 120.4 . .
C18 C19 C20 121.6(5) . .
C18 C19 H19 119.2 . .
C20 C19 H19 119.2 . .
C19 C20 C15 118.4(4) . .
C19 C20 C21 119.9(4) . .
C15 C20 C21 121.7(4) . .
N5 C21 N6 119.2(4) . .
N5 C21 C20 120.1(4) . .
N6 C21 C20 120.7(4) . .
O8 C22 C23 110.1(5) . .
O8 C22 H22A 109.6 . .
C23 C22 H22A 109.6 . .
O8 C22 H22B 109.6 . .
C23 C22 H22B 109.6 . .
H22A C22 H22B 108.2 . .
C22 C23 H23A 109.5 . .
C22 C23 H23B 109.5 . .
H23A C23 H23B 109.5 . .
C22 C23 H23C 109.5 . .
H23A C23 H23C 109.5 . .
H23B C23 H23C 109.5 . .
O9 C24 C25 114.3(6) . .
O9 C24 H24A 108.7 . .
C25 C24 H24A 108.7 . .
O9 C24 H24B 108.7 . .
C25 C24 H24B 108.7 . .
H24A C24 H24B 107.6 . .
C24 C25 H25A 109.5 . .
C24 C25 H25B 109.5 . .
H25A C25 H25B 109.5 . .
C24 C25 H25C 109.5 . .
H25A C25 H25C 109.5 . .
H25B C25 H25C 109.5 . .
C26 O11 H11A 119.4 . .
O11 C26 C27 114.5(5) . .
O11 C26 H26A 108.6 . .
C27 C26 H26A 108.6 . .
O11 C26 H26B 108.6 . .
C27 C26 H26B 108.6 . .
H26A C26 H26B 107.6 . .
C26 C27 H27A 109.5 . .
C26 C27 H27B 109.5 . .
H27A C27 H27B 109.5 . .
C26 C27 H27C 109.5 . .
H27A C27 H27C 109.5 . .
H27B C27 H27C 109.5 . .
C29 C28 O12 76.9(17) . .
C29 C28 C29 57(3) . 9_655
O12 C28 C29 121(3) . 9_655
C28 C29 C29 86(3) . 9_655
C28 C29 O12 66.5(16) . .
C29 C29 O12 133(3) 9_655 .
C28 C29 C28 123(3) . 9_655
O12 C29 C28 145(2) . 9_655
C31 C30 O13 120(2) . .
C30 C31 O14 93.4(19) . .
C30 C31 C32 110(3) . .
O14 C31 C32 123(3) . .

loop_
_geom_bond_atom_site_label_1
_geom_bond_atom_site_label_2
_geom_bond_distance
_geom_bond_site_symmetry_2
Mn1 O2 1.894(3) .
Mn1 O1 1.898(3) .
Mn1 O7 1.911(3) .
Mn1 N1 1.983(4) .
Mn1 O8 2.284(4) .
Mn2 O1 1.887(3) .
Mn2 O4 1.911(3) .
Mn2 O3 1.951(3) .
Mn2 N3 1.994(4) .
Mn2 O9 2.285(3) .
Mn2 O3 2.404(3) 9_656
Mn3 O6 1.894(3) .
Mn3 O1 1.904(3) .
Mn3 O5 1.914(3) .
Mn3 N5 1.969(4) .
Mn3 O10 2.453(3) .
Mn3 Cl1 2.6686(16) .
O2 C1 1.357(5) .
O3 N1 1.435(4) .
O3 Mn2 2.404(3) 9_656
O4 C8 1.366(5) .
O5 N3 1.412(4) .
O6 C15 1.357(5) .
O7 N5 1.419(4) .
O8 C22 1.409(6) .
O8 H8A 0.9555 .
O9 C24 1.431(7) .
O9 H9A 0.8098 .
O10 H10A 0.8665 .
O10 H10B 0.8378 .
N1 C7 1.316(5) .
N2 C7 1.349(6) .
N2 H2A 0.8864 .
N2 H2B 0.8726 .
N3 C14 1.319(6) .
N4 C14 1.337(6) .
N4 H4A 1.0016 .
N4 H4B 0.8788 .
N5 C21 1.335(5) .
N6 C21 1.352(6) .
N6 H6A 0.9344 .
N6 H6B 0.9307 .
C1 C2 1.409(6) .
C1 C6 1.411(6) .
C2 C3 1.386(7) .
C2 H2 0.9500 .
C3 C4 1.392(8) .
C3 H3 0.9500 .
C4 C5 1.390(7) .
C4 H4 0.9500 .
C5 C6 1.413(7) .
C5 H5 0.9500 .
C6 C7 1.492(6) .
C8 C9 1.410(6) .
C8 C13 1.417(6) .
C9 C10 1.400(6) .
C9 H9 0.9500 .
C10 C11 1.383(7) .
C10 H10 0.9500 .
C11 C12 1.381(7) .
C11 H11 0.9500 .
C12 C13 1.419(7) .
C12 H12 0.9500 .
C13 C14 1.489(6) .
C15 C16 1.412(6) .
C15 C20 1.431(6) .
C16 C17 1.376(7) .
C16 H16 0.9500 .
C17 C18 1.390(7) .
C17 H17 0.9500 .
C18 C19 1.400(7) .
C18 H18 0.9500 .
C19 C20 1.406(6) .
C19 H19 0.9500 .
C20 C21 1.476(6) .
C22 C23 1.510(8) .
C22 H22A 0.9900 .
C22 H22B 0.9900 .
C23 H23A 0.9800 .
C23 H23B 0.9800 .
C23 H23C 0.9800 .
C24 C25 1.505(8) .
C24 H24A 0.9900 .
C24 H24B 0.9900 .
C25 H25A 0.9800 .
C25 H25B 0.9800 .
C25 H25C 0.9800 .
O11 C26 1.445(6) .
O11 H11A 0.8142 .
C26 C27 1.479(9) .
C26 H26A 0.9900 .
C26 H26B 0.9900 .
C27 H27A 0.9800 .
C27 H27B 0.9800 .
C27 H27C 0.9800 .
O12 C28 1.393(17) .
O12 C29 1.480(16) .
C28 C29 0.91(3) .
C28 C29 1.50(3) 9_655
C29 C29 1.26(4) 9_655
C29 C28 1.50(3) 9_655
O13 C30 1.365(16) .
C30 C31 1.31(3) .
C31 O14 1.495(15) .
C31 C32 1.509(19) .
